data_7062640
loop_
_publ_author_name
'Moon, Josh'
'Guo, Zhifang'
'Beaumont, Owen A.'
'Hamilton, Sophie'
'Bousrez, Guillaume'
'Mottram, Eleanor'
'Wang, Jun'
'Somers, Anthony E.'
'Deacon, Glen B.'
'Junk, Peter C.'

_publ_section_title
;
 4-Hydroxybenzoato-rare earth(iii) complexes -- syntheses, a structural
 goldmine from coordination diversity and improved corrosion inhibition
 behaviour
;
_journal_issue 36
_journal_name_full 'New Journal of Chemistry'
_journal_page_first 16843
_journal_page_last 16854
_journal_paper_doi 10.1039/D3NJ02735J
_journal_volume 47
_journal_year 2023
_chemical_formula_moiety 'C42 H42 O24 Y2, 10(H2 O)'
_chemical_formula_sum 'C42 H62 O34 Y2'
_chemical_formula_weight 1288.73
_space_group_crystal_system triclinic
_space_group_IT_number 2
_space_group_name_Hall '-P 1'
_space_group_name_H-M_alt 'P -1'
_atom_sites_solution_hydrogens mixed
_audit_creation_date 2023-04-03
_audit_creation_method
;
Olex2 1.3
(compiled 2020.11.12 svn.r5f609507 for OlexSys, GUI svn.r6408)
;
_audit_update_record
;
2023-06-12 deposited with the CCDC.	2023-08-01 downloaded from the CCDC.
;
_cell_angle_alpha 90.629(2)
_cell_angle_beta 100.564(2)
_cell_angle_gamma 105.4750(10)
_cell_formula_units_Z 1
_cell_length_a 10.7986(9)
_cell_length_b 11.4256(9)
_cell_length_c 11.6045(9)
_cell_measurement_reflns_used 4950
_cell_measurement_temperature 273.15
_cell_measurement_theta_max 28.23
_cell_measurement_theta_min 2.49
_cell_volume 1353.76(19)
_computing_cell_refinement 'SAINT v6.28A (Bruker, 2002)'
_computing_data_collection 'SMART v5.625 (Bruker, 2001)'
_computing_data_reduction 'SAINT v6.28A (Bruker, 2002)'
_computing_molecular_graphics 'Olex2 1.3 (Dolomanov et al., 2009)'
_computing_publication_material 'Olex2 1.3 (Dolomanov et al., 2009)'
_computing_structure_refinement 'SHELXL 2018/3 (Sheldrick, 2015)'
_computing_structure_solution 'ShelXT (Sheldrick, 2015)'
_diffrn_ambient_temperature 273.15
_diffrn_measured_fraction_theta_full 0.995
_diffrn_measured_fraction_theta_max 0.955
_diffrn_measurement_device_type 'CCD area detector'
_diffrn_measurement_method 'phi and omega scans'
_diffrn_radiation_type MoK\a
_diffrn_radiation_wavelength 0.71073
_diffrn_reflns_av_R_equivalents 0.0153
_diffrn_reflns_av_unetI/netI 0.0326
_diffrn_reflns_Laue_measured_fraction_full 0.995
_diffrn_reflns_Laue_measured_fraction_max 0.955
_diffrn_reflns_limit_h_max 10
_diffrn_reflns_limit_h_min -14
_diffrn_reflns_limit_k_max 15
_diffrn_reflns_limit_k_min -13
_diffrn_reflns_limit_l_max 15
_diffrn_reflns_limit_l_min -13
_diffrn_reflns_number 9360
_diffrn_reflns_point_group_measured_fraction_full 0.995
_diffrn_reflns_point_group_measured_fraction_max 0.955
_diffrn_reflns_theta_full 25.242
_diffrn_reflns_theta_max 28.316
_diffrn_reflns_theta_min 1.789
_exptl_absorpt_coefficient_mu 2.233
_exptl_absorpt_correction_T_max 1.000000
_exptl_absorpt_correction_T_min 0.858918
_exptl_absorpt_correction_type multi-scan
_exptl_absorpt_process_details
;
SADABS v.2.03 (Bruker,200?) was used for absorption correction.
R(int) was 0.0489 before and 0.0150 after correction.
The Ratio of minimum to maximum transmission is 0.8589.
The \l/2 correction factor is 0.0015.
;
_exptl_crystal_colour colourless
_exptl_crystal_colour_primary colourless
_exptl_crystal_density_diffrn 1.581
_exptl_crystal_description block
_exptl_crystal_F_000 664
_exptl_crystal_size_max 0.16
_exptl_crystal_size_mid 0.12
_exptl_crystal_size_min 0.1
_refine_diff_density_max 0.952
_refine_diff_density_min -0.908
_refine_diff_density_rms 0.067
_refine_ls_extinction_method none
_refine_ls_goodness_of_fit_ref 1.052
_refine_ls_hydrogen_treatment constr
_refine_ls_matrix_type full
_refine_ls_number_parameters 375
_refine_ls_number_reflns 6426
_refine_ls_number_restraints 3
_refine_ls_restrained_S_all 1.063
_refine_ls_R_factor_all 0.0414
_refine_ls_R_factor_gt 0.0351
_refine_ls_shift/su_max 0.002
_refine_ls_shift/su_mean 0.000
_refine_ls_structure_factor_coef Fsqd
_refine_ls_weighting_details 'w=1/[\s^2^(Fo^2^)+(0.0562P)^2^+0.4317P] where P=(Fo^2^+2Fc^2^)/3'
_refine_ls_weighting_scheme calc
_refine_ls_wR_factor_gt 0.0940
_refine_ls_wR_factor_ref 0.0969
_reflns_Friedel_coverage 0.000
_reflns_number_gt 5693
_reflns_number_total 6426
_reflns_threshold_expression 'I > 2\s(I)'
_cod_data_source_file d3nj02735j2.cif
_cod_data_source_block pcj037
_cod_depositor_comments 'Adding full bibliography for 7062632--7062650.cif.'
_cod_database_code 7062640
_shelx_shelxl_version_number 2018/3
_shelx_space_group_comment
;
The symmetry employed for this shelxl refinement is uniquely defined
by the following loop, which should always be used as a source of
symmetry information in preference to the above space-group names.
They are only intended as comments.
;
_shelx_estimated_absorpt_t_max 0.808
_shelx_estimated_absorpt_t_min 0.716
_olex2_refinement_description
;
1. Restrained distances
 H17B-O15_$1
 1.9 with sigma of 0.02
 H17A-O16_$1
 1.9 with sigma of 0.02
 Y1-H12A \\sim Y1-H12B
 with sigma of 0.02
2.a Free rotating group:
 O12(H12A,H12B), O13(H13A,H13B), O14(H14A,H14B), O15(H15A,H15B), O16(H16A,
 H16B), O17(H17A,H17B)
2.b Rotating group:
 O10(H10A,H10B), O11(H11A,H11B)
2.c Aromatic/amide H refined with riding coordinates:
 C3(H3A), C4(H4), C6(H6A), C7(H7), C10(H10), C11(H11), C13(H13), C14(H14),
 C17(H17), C18(H18), C20(H20), C21(H21)
2.d Idealised tetrahedral OH refined as rotating group:
 O3(H3), O6(H6), O9(H9)
;
_olex2_submission_special_instructions 'No special instructions were received'

loop_
_space_group_symop_operation_xyz
'x, y, z'
'-x, -y, -z'

loop_
_atom_site_label
_atom_site_type_symbol
_atom_site_fract_x
_atom_site_fract_y
_atom_site_fract_z
_atom_site_U_iso_or_equiv
_atom_site_adp_type
_atom_site_occupancy
_atom_site_site_symmetry_order
_atom_site_calc_flag
_atom_site_refinement_flags_posn
_atom_site_refinement_flags_adp
_atom_site_refinement_flags_occupancy
_atom_site_disorder_assembly
_atom_site_disorder_group
Y1 Y 0.47682(2) 0.60775(2) 0.68224(2) 0.02665(7) Uani 1 1 d D . . . .
O1 O 0.28047(16) 0.64724(14) 0.72050(15) 0.0346(4) Uani 1 1 d . . . . .
O2 O 0.31782(18) 0.47643(16) 0.78047(17) 0.0422(4) Uani 1 1 d . . . . .
O3 O -0.26036(18) 0.39649(17) 0.87028(19) 0.0468(5) Uani 1 1 d . . . . .
H3 H -0.273388 0.329145 0.897127 0.070 Uiso 1 1 calc R U . . .
O4 O 0.33801(16) 0.48828(15) 0.52496(15) 0.0372(4) Uani 1 1 d . . . . .
O5 O 0.34406(16) 0.33708(14) 0.40619(16) 0.0357(4) Uani 1 1 d . . . . .
O6 O -0.23542(17) 0.14365(16) 0.50010(18) 0.0422(4) Uani 1 1 d . . . . .
H6 H -0.256259 0.072379 0.474866 0.063 Uiso 1 1 calc R U . . .
O7 O 0.55403(17) 0.79282(15) 0.77911(18) 0.0436(4) Uani 1 1 d . . . . .
O8 O 0.55510(17) 0.98646(16) 0.78661(18) 0.0451(4) Uani 1 1 d . . . . .
O9 O 1.16319(19) 1.03604(17) 0.8337(2) 0.0532(5) Uani 1 1 d . . . . .
H9 H 1.190978 0.975773 0.838615 0.080 Uiso 1 1 calc R U . . .
O10 O 0.43336(18) 0.74128(16) 0.52732(17) 0.0418(4) Uani 1 1 d . . . . .
H10A H 0.371294 0.770242 0.538629 0.063 Uiso 1 1 d R U . . .
H10B H 0.499203 0.803339 0.532746 0.063 Uiso 1 1 d R U . . .
O11 O 0.54543(18) 0.42369(15) 0.67795(16) 0.0388(4) Uani 1 1 d . . . . .
H11A H 0.606860 0.426502 0.736452 0.058 Uiso 1 1 d R U . . .
H11B H 0.580160 0.420826 0.618282 0.058 Uiso 1 1 d R U . . .
O12 O 0.5959(2) 0.58379(17) 0.87040(16) 0.0470(4) Uani 1 1 d G . . . .
H12A H 0.597267 0.621809 0.934202 0.070 Uiso 1 1 d DG U . . .
H12B H 0.617742 0.520022 0.891921 0.070 Uiso 1 1 d DG U . . .
C1 C 0.2451(2) 0.5473(2) 0.7691(2) 0.0303(4) Uani 1 1 d . . . . .
C2 C 0.1170(2) 0.51353(19) 0.80699(19) 0.0288(4) Uani 1 1 d . . . . .
C3 C 0.0260(2) 0.5796(2) 0.7735(2) 0.0317(5) Uani 1 1 d . . . . .
H3A H 0.049968 0.650755 0.734956 0.038 Uiso 1 1 calc R U . . .
C4 C -0.0987(2) 0.5410(2) 0.7966(2) 0.0339(5) Uani 1 1 d . . . . .
H4 H -0.158400 0.585996 0.774434 0.041 Uiso 1 1 calc R U . . .
C5 C -0.1343(2) 0.4341(2) 0.8535(2) 0.0323(5) Uani 1 1 d . . . . .
C6 C -0.0433(2) 0.3697(2) 0.8916(2) 0.0346(5) Uani 1 1 d . . . . .
H6A H -0.066265 0.300554 0.933044 0.041 Uiso 1 1 calc R U . . .
C7 C 0.0810(2) 0.4091(2) 0.8676(2) 0.0338(5) Uani 1 1 d . . . . .
H7 H 0.141526 0.365411 0.892152 0.041 Uiso 1 1 calc R U . . .
C8 C 0.2866(2) 0.38527(19) 0.47095(19) 0.0274(4) Uani 1 1 d . . . . .
C9 C 0.1501(2) 0.31812(19) 0.48022(18) 0.0269(4) Uani 1 1 d . . . . .
C10 C 0.0735(2) 0.3767(2) 0.5312(2) 0.0303(4) Uani 1 1 d . . . . .
H10 H 0.108835 0.457001 0.560974 0.036 Uiso 1 1 calc R U . . .
C11 C -0.0547(2) 0.3167(2) 0.5381(2) 0.0336(5) Uani 1 1 d . . . . .
H11 H -0.104755 0.356307 0.572725 0.040 Uiso 1 1 calc R U . . .
C12 C -0.1076(2) 0.1971(2) 0.4929(2) 0.0310(4) Uani 1 1 d . . . . .
C13 C -0.0329(2) 0.1366(2) 0.4423(2) 0.0331(5) Uani 1 1 d . . . . .
H13 H -0.068564 0.056296 0.412550 0.040 Uiso 1 1 calc R U . . .
C14 C 0.0956(2) 0.1973(2) 0.4364(2) 0.0315(5) Uani 1 1 d . . . . .
H14 H 0.145967 0.157022 0.402974 0.038 Uiso 1 1 calc R U . . .
C15 C 0.6135(2) 0.9041(2) 0.7893(2) 0.0342(5) Uani 1 1 d . . . . .
C16 C 0.7594(2) 0.9390(2) 0.8059(2) 0.0323(5) Uani 1 1 d . . . . .
C17 C 0.8268(3) 1.0517(2) 0.7739(2) 0.0387(5) Uani 1 1 d . . . . .
H17 H 0.780953 1.107298 0.746308 0.046 Uiso 1 1 calc R U . . .
C18 C 0.9610(3) 1.0821(2) 0.7826(3) 0.0427(6) Uani 1 1 d . . . . .
H18 H 1.004641 1.156644 0.758680 0.051 Uiso 1 1 calc R U . . .
C19 C 1.0304(2) 1.0013(2) 0.8271(2) 0.0379(5) Uani 1 1 d . . . . .
C20 C 0.9653(3) 0.8895(2) 0.8622(2) 0.0403(6) Uani 1 1 d . . . . .
H20 H 1.012091 0.835913 0.893667 0.048 Uiso 1 1 calc R U . . .
C21 C 0.8306(3) 0.8583(2) 0.8501(2) 0.0378(5) Uani 1 1 d . . . . .
H21 H 0.786766 0.782581 0.871672 0.045 Uiso 1 1 calc R U . . .
O13 O 0.30248(19) 0.87562(17) 0.81931(19) 0.0452(4) Uani 1 1 d G . . . .
H13A H 0.279389 0.810829 0.774776 0.068 Uiso 1 1 d G U . . .
H13B H 0.378264 0.912156 0.807397 0.068 Uiso 1 1 d G U . . .
O14 O 0.3967(2) 0.0820(2) 0.5926(2) 0.0573(5) Uani 1 1 d G . . . .
H14A H 0.373436 0.137356 0.625336 0.086 Uiso 1 1 d G U . . .
H14B H 0.460823 0.071613 0.641918 0.086 Uiso 1 1 d G U . . .
O15 O 0.3078(3) 0.2252(2) 0.7309(3) 0.0734(7) Uani 1 1 d G . . . .
H15A H 0.253536 0.174414 0.763241 0.110 Uiso 1 1 d G U . . .
H15B H 0.281777 0.289226 0.729555 0.110 Uiso 1 1 d G U . . .
O16 O 0.6502(3) 0.18224(17) 0.9490(2) 0.0601(6) Uani 1 1 d G . . . .
H16A H 0.678270 0.161228 1.016723 0.090 Uiso 1 1 d G U . . .
H16B H 0.624656 0.116524 0.905852 0.090 Uiso 1 1 d G U . . .
O17 O 0.5255(3) 0.6704(3) 0.0532(3) 0.0902(9) Uani 1 1 d G . . . .
H17A H 0.481706 0.721497 0.034181 0.135 Uiso 1 1 d DG U . . .
H17B H 0.596617 0.705643 0.099673 0.135 Uiso 1 1 d DG U . . .

loop_
_atom_site_aniso_label
_atom_site_aniso_U_11
_atom_site_aniso_U_22
_atom_site_aniso_U_33
_atom_site_aniso_U_23
_atom_site_aniso_U_13
_atom_site_aniso_U_12
Y1 0.02205(11) 0.02324(11) 0.03459(12) -0.00212(7) 0.00817(8) 0.00442(7)
O1 0.0301(8) 0.0290(8) 0.0478(9) 0.0040(7) 0.0173(7) 0.0066(6)
O2 0.0347(9) 0.0418(10) 0.0584(11) 0.0144(8) 0.0199(8) 0.0170(8)
O3 0.0304(9) 0.0445(10) 0.0694(13) 0.0247(9) 0.0188(9) 0.0099(8)
O4 0.0284(8) 0.0344(8) 0.0434(9) -0.0099(7) 0.0070(7) -0.0003(7)
O5 0.0277(8) 0.0293(8) 0.0523(10) -0.0016(7) 0.0168(7) 0.0057(6)
O6 0.0256(8) 0.0385(9) 0.0623(12) 0.0050(8) 0.0151(8) 0.0038(7)
O7 0.0343(9) 0.0289(8) 0.0630(12) -0.0123(8) 0.0065(8) 0.0035(7)
O8 0.0342(9) 0.0329(9) 0.0692(13) -0.0012(8) 0.0086(9) 0.0119(7)
O9 0.0330(10) 0.0385(10) 0.0894(16) 0.0040(10) 0.0168(10) 0.0084(8)
O10 0.0322(9) 0.0396(9) 0.0590(11) 0.0155(8) 0.0165(8) 0.0133(7)
O11 0.0421(10) 0.0383(9) 0.0407(9) 0.0011(7) 0.0116(8) 0.0167(7)
O12 0.0592(12) 0.0391(10) 0.0409(10) -0.0006(8) 0.0022(9) 0.0156(9)
C1 0.0264(11) 0.0312(11) 0.0327(11) -0.0017(8) 0.0072(9) 0.0059(8)
C2 0.0275(11) 0.0285(10) 0.0307(10) -0.0010(8) 0.0087(8) 0.0059(8)
C3 0.0324(11) 0.0284(10) 0.0360(12) 0.0070(8) 0.0117(9) 0.0076(9)
C4 0.0292(11) 0.0337(11) 0.0426(13) 0.0095(9) 0.0112(10) 0.0118(9)
C5 0.0280(11) 0.0329(11) 0.0361(12) 0.0049(9) 0.0104(9) 0.0057(9)
C6 0.0356(12) 0.0300(11) 0.0404(12) 0.0112(9) 0.0123(10) 0.0091(9)
C7 0.0323(12) 0.0327(11) 0.0400(12) 0.0068(9) 0.0096(10) 0.0128(9)
C8 0.0223(10) 0.0286(10) 0.0315(10) 0.0020(8) 0.0051(8) 0.0072(8)
C9 0.0232(10) 0.0280(10) 0.0289(10) 0.0006(8) 0.0055(8) 0.0057(8)
C10 0.0278(11) 0.0274(10) 0.0349(11) -0.0033(8) 0.0061(9) 0.0068(8)
C11 0.0268(11) 0.0363(12) 0.0406(12) -0.0022(9) 0.0106(9) 0.0111(9)
C12 0.0224(10) 0.0344(11) 0.0359(11) 0.0083(9) 0.0075(9) 0.0055(8)
C13 0.0301(11) 0.0250(10) 0.0424(12) -0.0002(9) 0.0094(9) 0.0032(8)
C14 0.0293(11) 0.0290(10) 0.0384(12) -0.0005(9) 0.0122(9) 0.0079(9)
C15 0.0347(12) 0.0290(11) 0.0376(12) -0.0051(9) 0.0059(10) 0.0075(9)
C16 0.0324(11) 0.0271(10) 0.0366(12) -0.0040(8) 0.0067(9) 0.0071(9)
C17 0.0388(13) 0.0292(11) 0.0516(14) 0.0039(10) 0.0122(11) 0.0129(10)
C18 0.0411(14) 0.0278(11) 0.0623(17) 0.0062(11) 0.0177(12) 0.0094(10)
C19 0.0330(12) 0.0319(11) 0.0485(14) -0.0041(10) 0.0105(10) 0.0069(9)
C20 0.0370(13) 0.0335(12) 0.0514(15) 0.0068(10) 0.0058(11) 0.0131(10)
C21 0.0376(13) 0.0287(11) 0.0464(14) 0.0037(9) 0.0088(10) 0.0076(9)
O13 0.0386(10) 0.0374(10) 0.0632(12) -0.0009(8) 0.0165(9) 0.0121(8)
O14 0.0511(13) 0.0508(12) 0.0690(14) 0.0086(10) 0.0124(11) 0.0114(10)
O15 0.0681(17) 0.0524(14) 0.102(2) 0.0125(13) 0.0231(15) 0.0167(12)
O16 0.0904(18) 0.0315(9) 0.0564(12) 0.0038(8) 0.0240(12) 0.0064(10)
O17 0.093(2) 0.123(3) 0.0674(17) -0.0045(17) 0.0169(15) 0.049(2)

loop_
_atom_type_symbol
_atom_type_description
_atom_type_scat_dispersion_real
_atom_type_scat_dispersion_imag
_atom_type_scat_source
C C 0.0033 0.0016 'International Tables Vol C Tables 4.2.6.8 and 6.1.1.4'
H H 0.0000 0.0000 'International Tables Vol C Tables 4.2.6.8 and 6.1.1.4'
O O 0.0106 0.0060 'International Tables Vol C Tables 4.2.6.8 and 6.1.1.4'
Y Y -2.7962 3.5667 'International Tables Vol C Tables 4.2.6.8 and 6.1.1.4'

loop_
_geom_angle_atom_site_label_1
_geom_angle_atom_site_label_2
_geom_angle_atom_site_label_3
_geom_angle
_geom_angle_site_symmetry_1
_geom_angle_site_symmetry_3
_geom_angle_publ_flag
O1 Y1 O2 54.05(6) . . ?
O1 Y1 O10 78.67(6) . . ?
O1 Y1 O11 132.28(6) . . ?
O2 Y1 O10 126.87(6) . . ?
O4 Y1 O1 83.88(6) . . ?
O4 Y1 O2 79.23(7) . . ?
O4 Y1 O10 72.37(6) . . ?
O4 Y1 O11 74.62(6) . . ?
O4 Y1 O12 138.83(6) . . ?
O5 Y1 O1 148.59(6) 2_666 . ?
O5 Y1 O2 156.88(6) 2_666 . ?
O5 Y1 O4 96.17(6) 2_666 . ?
O5 Y1 O10 71.55(6) 2_666 . ?
O5 Y1 O11 76.94(6) 2_666 . ?
O5 Y1 O12 95.78(7) 2_666 . ?
O7 Y1 O1 77.90(6) . . ?
O7 Y1 O2 109.74(7) . . ?
O7 Y1 O4 147.77(7) . . ?
O7 Y1 O5 86.30(6) . 2_666 ?
O7 Y1 O10 78.08(7) . . ?
O7 Y1 O11 136.58(7) . . ?
O7 Y1 O12 72.26(7) . . ?
O11 Y1 O2 80.01(6) . . ?
O11 Y1 O10 130.81(6) . . ?
O12 Y1 O1 104.78(7) . . ?
O12 Y1 O2 74.54(7) . . ?
O12 Y1 O10 148.48(7) . . ?
O12 Y1 O11 70.03(6) . . ?
C1 O1 Y1 93.71(13) . . ?
C1 O2 Y1 92.79(14) . . ?
C5 O3 H3 109.5 . . ?
C8 O4 Y1 150.15(16) . . ?
C8 O5 Y1 138.82(14) . 2_666 ?
C12 O6 H6 109.5 . . ?
C15 O7 Y1 153.86(18) . . ?
C19 O9 H9 109.5 . . ?
Y1 O10 H10A 109.5 . . ?
Y1 O10 H10B 109.4 . . ?
H10A O10 H10B 104.4 . . ?
Y1 O11 H11A 109.5 . . ?
Y1 O11 H11B 109.4 . . ?
H11A O11 H11B 104.5 . . ?
Y1 O12 H12A 125.7 . . ?
Y1 O12 H12B 125.7 . . ?
H12A O12 H12B 104.5 . . ?
O1 C1 C2 119.7(2) . . ?
O2 C1 O1 119.4(2) . . ?
O2 C1 C2 120.8(2) . . ?
C3 C2 C1 120.5(2) . . ?
C7 C2 C1 120.4(2) . . ?
C7 C2 C3 118.9(2) . . ?
C2 C3 H3A 119.5 . . ?
C4 C3 C2 121.0(2) . . ?
C4 C3 H3A 119.5 . . ?
C3 C4 H4 120.3 . . ?
C3 C4 C5 119.3(2) . . ?
C5 C4 H4 120.3 . . ?
O3 C5 C4 117.4(2) . . ?
O3 C5 C6 122.2(2) . . ?
C6 C5 C4 120.4(2) . . ?
C5 C6 H6A 120.2 . . ?
C7 C6 C5 119.7(2) . . ?
C7 C6 H6A 120.2 . . ?
C2 C7 H7 119.7 . . ?
C6 C7 C2 120.7(2) . . ?
C6 C7 H7 119.7 . . ?
O4 C8 O5 123.0(2) . . ?
O4 C8 C9 119.03(19) . . ?
O5 C8 C9 117.92(19) . . ?
C10 C9 C8 120.05(19) . . ?
C10 C9 C14 118.8(2) . . ?
C14 C9 C8 121.15(19) . . ?
C9 C10 H10 119.6 . . ?
C11 C10 C9 120.9(2) . . ?
C11 C10 H10 119.6 . . ?
C10 C11 H11 120.3 . . ?
C12 C11 C10 119.5(2) . . ?
C12 C11 H11 120.3 . . ?
O6 C12 C11 116.7(2) . . ?
O6 C12 C13 122.6(2) . . ?
C11 C12 C13 120.6(2) . . ?
C12 C13 H13 120.3 . . ?
C14 C13 C12 119.4(2) . . ?
C14 C13 H13 120.3 . . ?
C9 C14 H14 119.6 . . ?
C13 C14 C9 120.8(2) . . ?
C13 C14 H14 119.6 . . ?
O7 C15 O8 122.8(2) . . ?
O7 C15 C16 117.9(2) . . ?
O8 C15 C16 119.3(2) . . ?
C17 C16 C15 120.4(2) . . ?
C17 C16 C21 118.6(2) . . ?
C21 C16 C15 121.0(2) . . ?
C16 C17 H17 119.6 . . ?
C18 C17 C16 120.8(2) . . ?
C18 C17 H17 119.6 . . ?
C17 C18 H18 120.0 . . ?
C17 C18 C19 119.9(2) . . ?
C19 C18 H18 120.0 . . ?
O9 C19 C18 117.5(2) . . ?
O9 C19 C20 122.4(2) . . ?
C18 C19 C20 120.2(2) . . ?
C19 C20 H20 120.2 . . ?
C21 C20 C19 119.5(2) . . ?
C21 C20 H20 120.2 . . ?
C16 C21 H21 119.6 . . ?
C20 C21 C16 120.9(2) . . ?
C20 C21 H21 119.6 . . ?
H13A O13 H13B 104.4 . . ?
H14A O14 H14B 104.5 . . ?
H15A O15 H15B 104.4 . . ?
H16A O16 H16B 104.5 . . ?
H17A O17 H17B 109.5 . . ?

loop_
_geom_bond_atom_site_label_1
_geom_bond_atom_site_label_2
_geom_bond_distance
_geom_bond_site_symmetry_2
_geom_bond_publ_flag
Y1 O1 2.3975(16) . ?
Y1 O2 2.4247(17) . ?
Y1 O4 2.3004(16) . ?
Y1 O5 2.2984(16) 2_666 ?
Y1 O7 2.2568(16) . ?
Y1 O10 2.4316(17) . ?
Y1 O11 2.4118(17) . ?
Y1 O12 2.3808(19) . ?
O1 C1 1.276(3) . ?
O2 C1 1.262(3) . ?
O3 H3 0.8200 . ?
O3 C5 1.364(3) . ?
O4 C8 1.262(3) . ?
O5 C8 1.264(3) . ?
O6 H6 0.8200 . ?
O6 C12 1.371(3) . ?
O7 C15 1.256(3) . ?
O8 C15 1.262(3) . ?
O9 H9 0.8200 . ?
O9 C19 1.369(3) . ?
O10 H10A 0.8518 . ?
O10 H10B 0.8519 . ?
O11 H11A 0.8514 . ?
O11 H11B 0.8500 . ?
O12 H12A 0.8501 . ?
O12 H12B 0.8502 . ?
C1 C2 1.482(3) . ?
C2 C3 1.396(3) . ?
C2 C7 1.394(3) . ?
C3 H3A 0.9300 . ?
C3 C4 1.378(3) . ?
C4 H4 0.9300 . ?
C4 C5 1.392(3) . ?
C5 C6 1.391(3) . ?
C6 H6A 0.9300 . ?
C6 C7 1.379(3) . ?
C7 H7 0.9300 . ?
C8 C9 1.494(3) . ?
C9 C10 1.395(3) . ?
C9 C14 1.397(3) . ?
C10 H10 0.9300 . ?
C10 C11 1.389(3) . ?
C11 H11 0.9300 . ?
C11 C12 1.388(3) . ?
C12 C13 1.391(3) . ?
C13 H13 0.9300 . ?
C13 C14 1.390(3) . ?
C14 H14 0.9300 . ?
C15 C16 1.493(3) . ?
C16 C17 1.392(3) . ?
C16 C21 1.395(3) . ?
C17 H17 0.9300 . ?
C17 C18 1.381(4) . ?
C18 H18 0.9300 . ?
C18 C19 1.384(4) . ?
C19 C20 1.389(3) . ?
C20 H20 0.9300 . ?
C20 C21 1.383(4) . ?
C21 H21 0.9300 . ?
O13 H13A 0.8503 . ?
O13 H13B 0.8506 . ?
O14 H14A 0.8502 . ?
O14 H14B 0.8493 . ?
O15 H15A 0.8518 . ?
O15 H15B 0.8497 . ?
O16 H16A 0.8498 . ?
O16 H16B 0.8495 . ?
O17 H17A 0.8508 . ?
O17 H17B 0.8497 . ?

loop_
_geom_hbond_atom_site_label_D
_geom_hbond_atom_site_label_H
_geom_hbond_atom_site_label_A
_geom_hbond_distance_DH
_geom_hbond_distance_HA
_geom_hbond_distance_DA
_geom_hbond_angle_DHA
_geom_hbond_site_symmetry_A
_geom_hbond_publ_flag
O3 H3 O16 0.82 1.82 2.621(3) 163.8 1_455 yes
O6 H6 O14 0.82 2.03 2.773(3) 150.1 2_556 yes
O9 H9 O13 0.82 1.91 2.684(3) 157.8 1_655 yes
O10 H10A O6 0.85 1.96 2.767(2) 156.6 2_566 yes
O10 H10B O14 0.85 2.22 2.898(3) 136.0 2_666 yes
O11 H11A O3 0.85 2.01 2.850(3) 168.5 1_655 yes
O11 H11B O4 0.85 2.17 2.933(2) 149.3 2_666 yes
O12 H12A O17 0.85 1.85 2.647(3) 155.4 1_556 yes
O12 H12B O3 0.85 2.21 2.960(3) 146.8 1_655 yes
O13 H13A O1 0.85 1.97 2.772(2) 156.9 . yes
O13 H13B O8 0.85 1.93 2.781(3) 175.9 . yes
O14 H14A O15 0.85 1.92 2.743(4) 162.9 . yes
O14 H14B O8 0.85 2.18 2.971(3) 155.5 1_545 yes
O15 H15A O9 0.85 1.90 2.733(3) 165.0 1_445 yes
O15 H15B O2 0.85 2.13 2.890(3) 149.5 . yes
O16 H16A O13 0.85 1.94 2.764(3) 163.3 2_667 yes
O16 H16B O8 0.85 1.91 2.754(3) 169.3 1_545 yes
O17 H17A O16 0.85 2.05 2.849(4) 155.9 2_666 yes
O17 H17B O15 0.85 2.08 2.842(4) 148.3 2_666 yes

loop_
_geom_torsion_atom_site_label_1
_geom_torsion_atom_site_label_2
_geom_torsion_atom_site_label_3
_geom_torsion_atom_site_label_4
_geom_torsion
_geom_torsion_site_symmetry_1
_geom_torsion_site_symmetry_2
_geom_torsion_site_symmetry_3
_geom_torsion_site_symmetry_4
_geom_torsion_publ_flag
Y1 O1 C1 O2 1.7(2) . . . . ?
Y1 O1 C1 C2 -175.72(18) . . . . ?
Y1 O2 C1 O1 -1.7(2) . . . . ?
Y1 O2 C1 C2 175.71(18) . . . . ?
Y1 O4 C8 O5 -80.7(4) . . . . ?
Y1 O4 C8 C9 101.3(3) . . . . ?
Y1 O5 C8 O4 -14.3(4) 2_666 . . . ?
Y1 O5 C8 C9 163.72(16) 2_666 . . . ?
Y1 O7 C15 O8 107.3(4) . . . . ?
Y1 O7 C15 C16 -72.9(5) . . . . ?
O1 C1 C2 C3 10.3(3) . . . . ?
O1 C1 C2 C7 -175.4(2) . . . . ?
O2 C1 C2 C3 -167.1(2) . . . . ?
O2 C1 C2 C7 7.1(3) . . . . ?
O3 C5 C6 C7 177.1(2) . . . . ?
O4 C8 C9 C10 10.5(3) . . . . ?
O4 C8 C9 C14 -170.7(2) . . . . ?
O5 C8 C9 C10 -167.5(2) . . . . ?
O5 C8 C9 C14 11.2(3) . . . . ?
O6 C12 C13 C14 179.0(2) . . . . ?
O7 C15 C16 C17 155.4(2) . . . . ?
O7 C15 C16 C21 -22.6(3) . . . . ?
O8 C15 C16 C17 -24.8(3) . . . . ?
O8 C15 C16 C21 157.2(2) . . . . ?
O9 C19 C20 C21 -178.0(2) . . . . ?
C1 C2 C3 C4 172.5(2) . . . . ?
C1 C2 C7 C6 -172.7(2) . . . . ?
C2 C3 C4 C5 -0.5(4) . . . . ?
C3 C2 C7 C6 1.6(3) . . . . ?
C3 C4 C5 O3 -177.3(2) . . . . ?
C3 C4 C5 C6 3.0(4) . . . . ?
C4 C5 C6 C7 -3.2(4) . . . . ?
C5 C6 C7 C2 0.9(4) . . . . ?
C7 C2 C3 C4 -1.8(3) . . . . ?
C8 C9 C10 C11 178.5(2) . . . . ?
C8 C9 C14 C13 -178.1(2) . . . . ?
C9 C10 C11 C12 -0.4(4) . . . . ?
C10 C9 C14 C13 0.7(3) . . . . ?
C10 C11 C12 O6 -178.6(2) . . . . ?
C10 C11 C12 C13 0.8(4) . . . . ?
C11 C12 C13 C14 -0.4(4) . . . . ?
C12 C13 C14 C9 -0.3(4) . . . . ?
C14 C9 C10 C11 -0.3(3) . . . . ?
C15 C16 C17 C18 -176.3(2) . . . . ?
C15 C16 C21 C20 178.2(2) . . . . ?
C16 C17 C18 C19 -2.0(4) . . . . ?
C17 C16 C21 C20 0.1(4) . . . . ?
C17 C18 C19 O9 179.9(3) . . . . ?
C17 C18 C19 C20 0.5(4) . . . . ?
C18 C19 C20 C21 1.4(4) . . . . ?
C19 C20 C21 C16 -1.7(4) . . . . ?
C21 C16 C17 C18 1.7(4) . . . . ?
